data_7049104
loop_
_publ_author_name
'Bresien, Jonas'
'Goicoechea, Jose M.'
'Hinz, Alexander'
'Scharnh\"olz, Moritz T'
'Schulz, Axel'
'Suhrbier, Tim'
'Villinger, Alexander'

_publ_section_title
;
 Increasing steric demand through flexible bulk - primary phosphanes with
 2,6-bis(benzhydryl)phenyl backbones.
;
_journal_issue 11
_journal_name_full 'Dalton transactions (Cambridge, England : 2003)'
_journal_page_first 3786
_journal_page_last 3794
_journal_paper_doi 10.1039/c9dt00399a
_journal_volume 48
_journal_year 2019
_chemical_formula_moiety 'C36 H35 P'
_chemical_formula_sum 'C36 H35 P'
_chemical_formula_weight 498.61
_space_group_crystal_system orthorhombic
_space_group_IT_number 62
_space_group_name_Hall '-P 2ac 2n'
_space_group_name_H-M_alt 'P n m a'
_symmetry_space_group_name_Hall '-P 2ac 2n'
_symmetry_space_group_name_H-M 'P n m a'
_atom_sites_solution_hydrogens mixed
_audit_creation_method SHELXL-2014/7
_audit_update_record
;
2019-01-28 deposited with the CCDC.    2019-02-20 downloaded from the CCDC.
;
_cell_angle_alpha 90
_cell_angle_beta 90
_cell_angle_gamma 90
_cell_formula_units_Z 4
_cell_length_a 18.868(4)
_cell_length_b 24.821(5)
_cell_length_c 5.9471(12)
_cell_measurement_reflns_used 9940
_cell_measurement_temperature 123(2)
_cell_measurement_theta_max 34.94
_cell_measurement_theta_min 2.31
_cell_volume 2785.2(10)
_computing_cell_refinement 'Bruker Apex V7.51A'
_computing_data_collection 'Bruker Apex V7.51A'
_computing_data_reduction 'Bruker SAINT'
_computing_molecular_graphics 'ORTEP-3v2.01 (Farrugia, 1997)'
_computing_publication_material 'SHELXL-2014/7 (Sheldrick, 2014)'
_computing_structure_refinement 'SHELXL-2014/7 (Sheldrick, 2014)'
_computing_structure_solution 'Bruker SHELXTL'
_diffrn_ambient_temperature 123(2)
_diffrn_measured_fraction_theta_full 0.999
_diffrn_measured_fraction_theta_max 0.999
_diffrn_measurement_device_type 'Bruker Apex Kappa-II-CCD-diffractometer'
_diffrn_measurement_method 'phi and omega scans'
_diffrn_radiation_type MoK\a
_diffrn_radiation_wavelength 0.71073
_diffrn_reflns_av_R_equivalents 0.0545
_diffrn_reflns_av_unetI/netI 0.0244
_diffrn_reflns_Laue_measured_fraction_full 0.999
_diffrn_reflns_Laue_measured_fraction_max 0.999
_diffrn_reflns_limit_h_max 25
_diffrn_reflns_limit_h_min -25
_diffrn_reflns_limit_k_max 31
_diffrn_reflns_limit_k_min -33
_diffrn_reflns_limit_l_max 8
_diffrn_reflns_limit_l_min -8
_diffrn_reflns_number 38890
_diffrn_reflns_point_group_measured_fraction_full 0.999
_diffrn_reflns_point_group_measured_fraction_max 0.999
_diffrn_reflns_theta_full 25.242
_diffrn_reflns_theta_max 28.998
_diffrn_reflns_theta_min 2.310
_diffrn_source 'sealed tube'
_exptl_absorpt_coefficient_mu 0.121
_exptl_absorpt_correction_T_max 0.7470
_exptl_absorpt_correction_T_min 0.6458
_exptl_absorpt_correction_type multi-scan
_exptl_absorpt_process_details '(SADABS; Sheldrick, 2004)'
_exptl_crystal_colour colourless
_exptl_crystal_density_diffrn 1.189
_exptl_crystal_description block
_exptl_crystal_F_000 1064
_exptl_crystal_size_max 0.790
_exptl_crystal_size_mid 0.330
_exptl_crystal_size_min 0.130
_refine_diff_density_max 0.620
_refine_diff_density_min -0.588
_refine_diff_density_rms 0.061
_refine_ls_extinction_method none
_refine_ls_goodness_of_fit_ref 1.134
_refine_ls_hydrogen_treatment mixed
_refine_ls_matrix_type full
_refine_ls_number_parameters 185
_refine_ls_number_reflns 3777
_refine_ls_number_restraints 0
_refine_ls_restrained_S_all 1.134
_refine_ls_R_factor_all 0.0611
_refine_ls_R_factor_gt 0.0532
_refine_ls_shift/su_max 0.000
_refine_ls_shift/su_mean 0.000
_refine_ls_structure_factor_coef Fsqd
_refine_ls_weighting_details 'w=1/[\s^2^(Fo^2^)+(0.0640P)^2^+1.7774P] where P=(Fo^2^+2Fc^2^)/3'
_refine_ls_weighting_scheme calc
_refine_ls_wR_factor_gt 0.1368
_refine_ls_wR_factor_ref 0.1424
_reflns_Friedel_coverage 0.000
_reflns_number_gt 3273
_reflns_number_total 3777
_reflns_threshold_expression 'I > 2\s(I)'
_cod_data_source_file c9dt00399a2.cif
_cod_data_source_block is_ts037
_cod_depositor_comments 'Adding full bibliography for 7049097--7049105.cif.'
_cod_original_cell_volume 2785.1(10)
_cod_database_code 7049104
_shelx_shelxl_version_number 2014/7
_shelx_space_group_comment
;
The symmetry employed for this shelxl refinement is uniquely defined
by the following loop, which should always be used as a source of
symmetry information in preference to the above space-group names.
They are only intended as comments.
;
_shelx_estimated_absorpt_t_min 0.910
_shelx_estimated_absorpt_t_max 0.984

loop_
_space_group_symop_operation_xyz
'x, y, z'
'-x+1/2, -y, z+1/2'
'-x, y+1/2, -z'
'x+1/2, -y+1/2, -z+1/2'
'-x, -y, -z'
'x-1/2, y, -z-1/2'
'x, -y-1/2, z'
'-x-1/2, y-1/2, z-1/2'

loop_
_atom_site_label
_atom_site_type_symbol
_atom_site_fract_x
_atom_site_fract_y
_atom_site_fract_z
_atom_site_U_iso_or_equiv
_atom_site_adp_type
_atom_site_occupancy
_atom_site_site_symmetry_order
_atom_site_calc_flag
_atom_site_refinement_flags_posn
_atom_site_refinement_flags_adp
_atom_site_refinement_flags_occupancy
C1 C 0.70255(10) 0.2500 0.5017(3) 0.0153(4) Uani 1 2 d S T P
C2 C 0.73356(7) 0.29895(5) 0.5703(2) 0.0153(3) Uani 1 1 d . . .
C3 C 0.79336(7) 0.29803(5) 0.7082(2) 0.0168(3) Uani 1 1 d . . .
H3 H 0.8136 0.3312 0.7550 0.020 Uiso 1 1 calc R U .
C4 C 0.82453(10) 0.2500 0.7797(3) 0.0158(4) Uani 1 2 d S T P
C5 C 0.70258(7) 0.35284(5) 0.4905(2) 0.0162(3) Uani 1 1 d . . .
H5 H 0.6887 0.3476 0.3297 0.019 Uiso 1 1 calc R U .
C6 C 0.63520(7) 0.36928(5) 0.6152(3) 0.0182(3) Uani 1 1 d . . .
C7 C 0.61766(8) 0.34923(6) 0.8257(3) 0.0227(3) Uani 1 1 d . . .
H7 H 0.6478 0.3237 0.8963 0.027 Uiso 1 1 calc R U .
C8 C 0.55607(9) 0.36631(7) 0.9348(3) 0.0303(4) Uani 1 1 d . . .
H8 H 0.5447 0.3524 1.0792 0.036 Uiso 1 1 calc R U .
C9 C 0.51149(9) 0.40341(7) 0.8336(4) 0.0351(4) Uani 1 1 d . . .
H9 H 0.4695 0.4149 0.9077 0.042 Uiso 1 1 calc R U .
C10 C 0.52862(9) 0.42363(6) 0.6235(4) 0.0340(4) Uani 1 1 d . . .
H10 H 0.4982 0.4491 0.5533 0.041 Uiso 1 1 calc R U .
C11 C 0.58986(8) 0.40700(6) 0.5148(3) 0.0255(3) Uani 1 1 d . . .
H11 H 0.6012 0.4213 0.3710 0.031 Uiso 1 1 calc R U .
C12 C 0.75644(7) 0.39875(5) 0.4932(2) 0.0168(3) Uani 1 1 d . . .
C13 C 0.76383(8) 0.43260(6) 0.6778(3) 0.0205(3) Uani 1 1 d . . .
H13 H 0.7352 0.4270 0.8072 0.025 Uiso 1 1 calc R U .
C14 C 0.81286(8) 0.47469(6) 0.6752(3) 0.0253(3) Uani 1 1 d . . .
H14 H 0.8175 0.4975 0.8025 0.030 Uiso 1 1 calc R U .
C15 C 0.85479(8) 0.48320(6) 0.4871(3) 0.0291(4) Uani 1 1 d . . .
H15 H 0.8882 0.5118 0.4853 0.035 Uiso 1 1 calc R U .
C16 C 0.84772(9) 0.44983(7) 0.3019(3) 0.0299(4) Uani 1 1 d . . .
H16 H 0.8765 0.4555 0.1730 0.036 Uiso 1 1 calc R U .
C17 C 0.79850(8) 0.40793(6) 0.3040(3) 0.0232(3) Uani 1 1 d . . .
H17 H 0.7936 0.3855 0.1756 0.028 Uiso 1 1 calc R U .
C18 C 0.89516(11) 0.2500 0.9077(4) 0.0189(4) Uani 1 2 d S T P
C19 C 0.90357(10) 0.29969(7) 1.0579(3) 0.0339(4) Uani 1 1 d . . .
H19A H 0.9027 0.3323 0.9648 0.051 Uiso 1 1 calc R U .
H19B H 0.9488 0.2976 1.1383 0.051 Uiso 1 1 calc R U .
H19C H 0.8646 0.3010 1.1666 0.051 Uiso 1 1 calc R U .
C20 C 0.95361(13) 0.2500 0.7272(5) 0.0347(6) Uani 1 2 d S T P
H20A H 0.9481 0.2183 0.6306 0.052 Uiso 0.5 1 calc R U P
H20B H 1.0002 0.2490 0.8001 0.052 Uiso 1 2 calc R U P
H20C H 0.9497 0.2827 0.6358 0.052 Uiso 0.5 1 calc R U P
P1 P 0.62852(3) 0.2500 0.30086(10) 0.02399(16) Uani 1 2 d S T P
H1A H 0.588(3) 0.283(2) 0.426(9) 0.023(13) Uiso 0.5 1 d . . P
H2A H 0.590(3) 0.209(2) 0.362(9) 0.026(14) Uiso 0.5 1 d . . P

loop_
_atom_site_aniso_label
_atom_site_aniso_U_11
_atom_site_aniso_U_22
_atom_site_aniso_U_33
_atom_site_aniso_U_23
_atom_site_aniso_U_13
_atom_site_aniso_U_12
C1 0.0167(9) 0.0136(8) 0.0155(9) 0.000 0.0003(7) 0.000
C2 0.0176(6) 0.0114(5) 0.0169(6) 0.0005(5) 0.0022(5) 0.0012(4)
C3 0.0174(6) 0.0120(6) 0.0211(7) -0.0005(5) 0.0007(5) -0.0011(5)
C4 0.0147(8) 0.0146(8) 0.0181(9) 0.000 0.0010(7) 0.000
C5 0.0209(6) 0.0112(6) 0.0166(6) -0.0001(5) -0.0008(5) 0.0012(5)
C6 0.0162(6) 0.0134(6) 0.0250(7) -0.0024(5) -0.0028(5) -0.0001(5)
C7 0.0217(7) 0.0222(7) 0.0243(7) -0.0022(6) 0.0012(6) 0.0014(5)
C8 0.0258(8) 0.0315(8) 0.0336(9) -0.0089(7) 0.0074(7) -0.0029(6)
C9 0.0179(7) 0.0286(8) 0.0587(12) -0.0154(8) 0.0037(7) 0.0002(6)
C10 0.0205(7) 0.0203(7) 0.0612(12) -0.0049(8) -0.0099(8) 0.0044(6)
C11 0.0227(7) 0.0166(6) 0.0371(9) 0.0012(6) -0.0079(6) 0.0007(5)
C12 0.0184(6) 0.0108(6) 0.0212(7) 0.0027(5) 0.0016(5) 0.0026(5)
C13 0.0217(7) 0.0154(6) 0.0243(7) -0.0001(5) 0.0031(6) -0.0002(5)
C14 0.0233(7) 0.0151(6) 0.0374(9) -0.0017(6) -0.0026(6) -0.0002(5)
C15 0.0181(7) 0.0200(7) 0.0492(11) 0.0118(7) 0.0002(7) -0.0013(5)
C16 0.0215(7) 0.0333(9) 0.0349(9) 0.0134(7) 0.0095(6) 0.0031(6)
C17 0.0246(7) 0.0219(7) 0.0231(7) 0.0035(6) 0.0054(6) 0.0059(5)
C18 0.0172(9) 0.0149(8) 0.0247(10) 0.000 -0.0041(8) 0.000
C19 0.0331(9) 0.0261(8) 0.0424(10) -0.0111(7) -0.0174(8) 0.0052(6)
C20 0.0182(10) 0.0497(15) 0.0363(14) 0.000 0.0026(10) 0.000
P1 0.0284(3) 0.0196(3) 0.0239(3) 0.000 -0.0067(2) 0.000

loop_
_atom_type_symbol
_atom_type_description
_atom_type_scat_dispersion_real
_atom_type_scat_dispersion_imag
_atom_type_scat_source
C C 0.0033 0.0016 'International Tables Vol C Tables 4.2.6.8 and 6.1.1.4'
H H 0.0000 0.0000 'International Tables Vol C Tables 4.2.6.8 and 6.1.1.4'
P P 0.1023 0.0942 'International Tables Vol C Tables 4.2.6.8 and 6.1.1.4'

loop_
_geom_angle_atom_site_label_1
_geom_angle_atom_site_label_2
_geom_angle_atom_site_label_3
_geom_angle
_geom_angle_site_symmetry_1
_geom_angle_site_symmetry_3
C2 C1 C2 119.17(17) . 7_565
C2 C1 P1 120.25(9) . .
C2 C1 P1 120.25(9) 7_565 .
C3 C2 C1 119.47(13) . .
C3 C2 C5 120.26(12) . .
C1 C2 C5 120.26(13) . .
C2 C3 C4 122.28(13) . .
C2 C3 H3 118.9 . .
C4 C3 H3 118.9 . .
C3 C4 C3 117.32(18) 7_565 .
C3 C4 C18 121.14(9) 7_565 .
C3 C4 C18 121.14(9) . .
C12 C5 C6 110.46(11) . .
C12 C5 C2 113.18(11) . .
C6 C5 C2 113.56(11) . .
C12 C5 H5 106.3 . .
C6 C5 H5 106.3 . .
C2 C5 H5 106.3 . .
C7 C6 C11 118.59(14) . .
C7 C6 C5 122.75(13) . .
C11 C6 C5 118.64(14) . .
C6 C7 C8 120.58(15) . .
C6 C7 H7 119.7 . .
C8 C7 H7 119.7 . .
C9 C8 C7 120.35(18) . .
C9 C8 H8 119.8 . .
C7 C8 H8 119.8 . .
C10 C9 C8 119.43(16) . .
C10 C9 H9 120.3 . .
C8 C9 H9 120.3 . .
C9 C10 C11 120.47(16) . .
C9 C10 H10 119.8 . .
C11 C10 H10 119.8 . .
C10 C11 C6 120.57(17) . .
C10 C11 H11 119.7 . .
C6 C11 H11 119.7 . .
C13 C12 C17 118.77(13) . .
C13 C12 C5 121.75(13) . .
C17 C12 C5 119.47(13) . .
C12 C13 C14 120.70(14) . .
C12 C13 H13 119.7 . .
C14 C13 H13 119.7 . .
C15 C14 C13 120.08(15) . .
C15 C14 H14 120.0 . .
C13 C14 H14 120.0 . .
C16 C15 C14 119.72(15) . .
C16 C15 H15 120.1 . .
C14 C15 H15 120.1 . .
C15 C16 C17 120.23(15) . .
C15 C16 H16 119.9 . .
C17 C16 H16 119.9 . .
C16 C17 C12 120.50(15) . .
C16 C17 H17 119.8 . .
C12 C17 H17 119.8 . .
C19 C18 C19 107.3(2) . 7_565
C19 C18 C4 112.29(11) . .
C19 C18 C4 112.29(11) 7_565 .
C19 C18 C20 109.43(13) . .
C19 C18 C20 109.43(13) 7_565 .
C4 C18 C20 106.05(18) . .
C18 C19 H19A 109.5 . .
C18 C19 H19B 109.5 . .
H19A C19 H19B 109.5 . .
C18 C19 H19C 109.5 . .
H19A C19 H19C 109.5 . .
H19B C19 H19C 109.5 . .
C18 C20 H20A 109.5 . .
C18 C20 H20B 109.5 . .
H20A C20 H20B 109.5 . .
C18 C20 H20C 109.5 . .
H20A C20 H20C 109.5 . .
H20B C20 H20C 109.5 . .
C1 P1 H1A 94(2) . .
C1 P1 H2A 104(2) . .
H1A P1 H2A 90(3) . .

loop_
_geom_bond_atom_site_label_1
_geom_bond_atom_site_label_2
_geom_bond_distance
_geom_bond_site_symmetry_2
C1 C2 1.4088(16) .
C1 C2 1.4089(16) 7_565
C1 P1 1.838(2) .
C2 C3 1.3950(19) .
C2 C5 1.5350(18) .
C3 C4 1.3957(17) .
C3 H3 0.9500 .
C4 C3 1.3957(17) 7_565
C4 C18 1.535(3) .
C5 C12 1.5268(19) .
C5 C6 1.5274(19) .
C5 H5 1.0000 .
C6 C7 1.387(2) .
C6 C11 1.402(2) .
C7 C8 1.397(2) .
C7 H7 0.9500 .
C8 C9 1.385(3) .
C8 H8 0.9500 .
C9 C10 1.385(3) .
C9 H9 0.9500 .
C10 C11 1.387(2) .
C10 H10 0.9500 .
C11 H11 0.9500 .
C12 C13 1.390(2) .
C12 C17 1.396(2) .
C13 C14 1.395(2) .
C13 H13 0.9500 .
C14 C15 1.386(2) .
C14 H14 0.9500 .
C15 C16 1.385(3) .
C15 H15 0.9500 .
C16 C17 1.394(2) .
C16 H16 0.9500 .
C17 H17 0.9500 .
C18 C19 1.531(2) .
C18 C19 1.531(2) 7_565
C18 C20 1.539(3) .
C19 H19A 0.9800 .
C19 H19B 0.9800 .
C19 H19C 0.9800 .
C20 H20A 0.9800 .
C20 H20B 0.9800 .
C20 H20C 0.9800 .
P1 H1A 1.35(5) .
P1 H2A 1.31(5) .

loop_
_geom_torsion_atom_site_label_1
_geom_torsion_atom_site_label_2
_geom_torsion_atom_site_label_3
_geom_torsion_atom_site_label_4
_geom_torsion
_geom_torsion_site_symmetry_1
_geom_torsion_site_symmetry_4
C2 C1 C2 C3 -1.3(3) 7_565 .
P1 C1 C2 C3 -174.76(12) . .
C2 C1 C2 C5 177.62(11) 7_565 .
P1 C1 C2 C5 4.2(2) . .
C1 C2 C3 C4 0.8(2) . .
C5 C2 C3 C4 -178.19(14) . .
C2 C3 C4 C3 -0.2(3) . 7_565
C2 C3 C4 C18 172.64(16) . .
C3 C2 C5 C12 23.06(18) . .
C1 C2 C5 C12 -155.88(14) . .
C3 C2 C5 C6 -103.92(15) . .
C1 C2 C5 C6 77.13(17) . .
C12 C5 C6 C7 -106.81(15) . .
C2 C5 C6 C7 21.58(19) . .
C12 C5 C6 C11 71.90(16) . .
C2 C5 C6 C11 -159.70(13) . .
C11 C6 C7 C8 0.1(2) . .
C5 C6 C7 C8 178.77(14) . .
C6 C7 C8 C9 0.2(2) . .
C7 C8 C9 C10 -0.2(3) . .
C8 C9 C10 C11 0.0(3) . .
C9 C10 C11 C6 0.3(2) . .
C7 C6 C11 C10 -0.3(2) . .
C5 C6 C11 C10 -179.09(14) . .
C6 C5 C12 C13 35.86(18) . .
C2 C5 C12 C13 -92.74(15) . .
C6 C5 C12 C17 -142.74(13) . .
C2 C5 C12 C17 88.66(16) . .
C17 C12 C13 C14 -0.6(2) . .
C5 C12 C13 C14 -179.23(13) . .
C12 C13 C14 C15 0.1(2) . .
C13 C14 C15 C16 0.1(2) . .
C14 C15 C16 C17 0.2(2) . .
C15 C16 C17 C12 -0.7(2) . .
C13 C12 C17 C16 0.9(2) . .
C5 C12 C17 C16 179.58(13) . .
C3 C4 C18 C19 -154.27(17) 7_565 .
C3 C4 C18 C19 33.2(3) . .
C3 C4 C18 C19 -33.2(3) 7_565 7_565
C3 C4 C18 C19 154.27(17) . 7_565
C3 C4 C18 C20 86.26(16) 7_565 .
C3 C4 C18 C20 -86.26(16) . .
